data_2217946
loop_
_publ_author_name
'Strohmann, Carsten'
'Gessner, Viktoria H.'
'Damme, Alexander'
'Koller, Stephan'
'D\"aschlein, Christian'

_publ_section_title
;
 (1<i>R</i>,2<i>R</i>)-<i>N</i>,<i>N</i>'-Dimethylcyclohexane-1,2-diamine
;
_journal_coeditor_code IM2055
_journal_issue 4
_journal_name_full 'Acta Crystallographica Section E'
_journal_page_first o687
_journal_paper_doi 10.1107/S1600536808006119
_journal_volume 64
_journal_year 2008
_chemical_formula_iupac 'C8 H18 N2'
_chemical_formula_moiety 'C8 H18 N2'
_chemical_formula_sum 'C8 H18 N2'
_chemical_formula_weight 142.24
_chemical_melting_point 313
_chemical_name_common (1<i>R</i>,2<i>R</i>)-cyclohexane-1,2-diamine
_chemical_name_systematic
;
(1<i>R</i>,2<i>R</i>)-N,N'-Dimethylcyclohexane-1,2-diamine
;
_space_group_IT_number 19
_symmetry_cell_setting orthorhombic
_symmetry_space_group_name_Hall 'P 2ac 2ab'
_symmetry_space_group_name_H-M 'P 21 21 21'
_atom_sites_solution_hydrogens geom
_atom_sites_solution_primary direct
_atom_sites_solution_secondary difmap
_audit_creation_method SHELXL-97
_cell_angle_alpha 90.00
_cell_angle_beta 90.00
_cell_angle_gamma 90.00
_cell_formula_units_Z 4
_cell_length_a 7.552(4)
_cell_length_b 8.521(5)
_cell_length_c 14.142(8)
_cell_measurement_temperature 173(2)
_cell_measurement_theta_max 25.00
_cell_measurement_theta_min 2.79
_cell_volume 910.0(9)
_computing_cell_refinement 'SAINT-Plus (Bruker, 1999)'
_computing_data_collection 'SMART (Bruker, 2001)'
_computing_data_reduction 'SAINT-Plus (Bruker, 1999)'
_computing_molecular_graphics 'ORTEP-3 (Farrugia, 1999)'
_computing_publication_material 'SHELXL97 (Sheldrick, 2008)'
_computing_structure_refinement 'SHELXL97 (Sheldrick, 2008)'
_computing_structure_solution 'SHELXS90 (Sheldrick, 2008)'
_diffrn_ambient_temperature 173(2)
_diffrn_measured_fraction_theta_full 1.000
_diffrn_measured_fraction_theta_max 1.000
_diffrn_measurement_device_type 'Bruker APEXCCD'
_diffrn_measurement_method \w
_diffrn_radiation_monochromator graphite
_diffrn_radiation_source 'fine-focus sealed tube'
_diffrn_radiation_type MoK\a
_diffrn_radiation_wavelength 0.71073
_diffrn_reflns_av_R_equivalents 0.0495
_diffrn_reflns_av_sigmaI/netI 0.0398
_diffrn_reflns_limit_h_max 8
_diffrn_reflns_limit_h_min -8
_diffrn_reflns_limit_k_max 9
_diffrn_reflns_limit_k_min -10
_diffrn_reflns_limit_l_max 16
_diffrn_reflns_limit_l_min -16
_diffrn_reflns_number 4816
_diffrn_reflns_theta_full 25.00
_diffrn_reflns_theta_max 25.00
_diffrn_reflns_theta_min 2.79
_exptl_absorpt_coefficient_mu 0.063
_exptl_absorpt_correction_T_max 0.9823
_exptl_absorpt_correction_T_min 0.9123
_exptl_absorpt_correction_type multi-scan
_exptl_absorpt_process_details '(SADABS; Bruker, 1999)'
_exptl_crystal_colour colourless
_exptl_crystal_density_diffrn 1.038
_exptl_crystal_density_method 'not measured'
_exptl_crystal_description needle
_exptl_crystal_F_000 320
_exptl_crystal_size_max 0.40
_exptl_crystal_size_mid 0.10
_exptl_crystal_size_min 0.10
_refine_diff_density_max 0.116
_refine_diff_density_min -0.115
_refine_ls_extinction_method none
_refine_ls_goodness_of_fit_ref 1.082
_refine_ls_hydrogen_treatment mixed
_refine_ls_matrix_type full
_refine_ls_number_parameters 101
_refine_ls_number_reflns 953
_refine_ls_number_restraints 0
_refine_ls_restrained_S_all 1.082
_refine_ls_R_factor_all 0.0666
_refine_ls_R_factor_gt 0.0514
_refine_ls_shift/su_max 0.000
_refine_ls_shift/su_mean 0.000
_refine_ls_structure_factor_coef Fsqd
_refine_ls_weighting_details 'calc w=1/[\s^2^(Fo^2^)+(0.0405P)^2^+0.258P] where P=(Fo^2^+2Fc^2^)/3'
_refine_ls_weighting_scheme calc
_refine_ls_wR_factor_gt 0.1053
_refine_ls_wR_factor_ref 0.1114
_reflns_number_gt 784
_reflns_number_total 953
_reflns_threshold_expression I>2\s(I)
_cod_data_source_file im2055.cif
_cod_data_source_block I
_cod_original_cell_volume 910.0(8)
_cod_database_code 2217946
_cod_database_fobs_code 2217946

loop_
_symmetry_equiv_pos_as_xyz
'x, y, z'
'-x+1/2, -y, z+1/2'
'-x, y+1/2, -z+1/2'
'x+1/2, -y+1/2, -z'

loop_
_atom_site_type_symbol
_atom_site_label
_atom_site_fract_x
_atom_site_fract_y
_atom_site_fract_z
_atom_site_U_iso_or_equiv
_atom_site_adp_type
_atom_site_calc_flag
_atom_site_refinement_flags
_atom_site_occupancy
C C1 0.8581(4) 0.3857(3) 0.28989(19) 0.0346(7) Uani d . 1
H H1 0.8702 0.5000 0.3046 0.042 Uiso calc R 1
C C2 0.6814(4) 0.3316(4) 0.3294(2) 0.0477(9) Uani d . 1
H H2A 0.6785 0.3525 0.3982 0.057 Uiso calc R 1
H H2B 0.6703 0.2168 0.3202 0.057 Uiso calc R 1
C C3 0.5242(4) 0.4129(5) 0.2827(3) 0.0608(11) Uani d . 1
H H3A 0.4128 0.3663 0.3067 0.073 Uiso calc R 1
H H3B 0.5247 0.5256 0.2999 0.073 Uiso calc R 1
C C4 0.5304(4) 0.3970(4) 0.1764(3) 0.0528(10) Uani d . 1
H H4A 0.5131 0.2857 0.1586 0.063 Uiso calc R 1
H H4B 0.4333 0.4590 0.1479 0.063 Uiso calc R 1
C C5 0.7059(4) 0.4540(4) 0.1385(2) 0.0458(9) Uani d . 1
H H5A 0.7174 0.5679 0.1509 0.055 Uiso calc R 1
H H5B 0.7091 0.4381 0.0691 0.055 Uiso calc R 1
C C6 0.8605(4) 0.3685(3) 0.18321(18) 0.0331(7) Uani d . 1
H H6 0.8514 0.2545 0.1671 0.040 Uiso calc R 1
C C7 1.0546(5) 0.3573(4) 0.4252(2) 0.0581(10) Uani d . 1
H H7A 1.0807 0.4699 0.4250 0.087 Uiso calc R 1
H H7B 1.1583 0.2994 0.4480 0.087 Uiso calc R 1
H H7C 0.9537 0.3367 0.4670 0.087 Uiso calc R 1
C C8 1.0664(5) 0.3767(5) 0.0508(2) 0.0644(11) Uani d . 1
H H8A 1.0492 0.2629 0.0465 0.097 Uiso calc R 1
H H8B 1.1894 0.4025 0.0350 0.097 Uiso calc R 1
H H8C 0.9866 0.4296 0.0065 0.097 Uiso calc R 1
N N1 1.0117(3) 0.3064(4) 0.32977(18) 0.0389(7) Uani d . 1
H H1N 0.985(4) 0.203(4) 0.329(2) 0.056(10) Uiso d . 1
N N2 1.0282(4) 0.4287(3) 0.14644(19) 0.0413(7) Uani d . 1
H H2N 1.109(4) 0.391(4) 0.193(2) 0.045(9) Uiso d . 1

loop_
_atom_site_aniso_label
_atom_site_aniso_U_11
_atom_site_aniso_U_22
_atom_site_aniso_U_33
_atom_site_aniso_U_12
_atom_site_aniso_U_13
_atom_site_aniso_U_23
C1 0.0385(17) 0.0216(15) 0.0438(17) 0.0043(16) 0.0006(14) 0.0013(13)
C2 0.044(2) 0.0420(19) 0.057(2) 0.0050(17) 0.0110(17) 0.0051(17)
C3 0.039(2) 0.053(2) 0.090(3) 0.0029(19) 0.010(2) 0.007(2)
C4 0.0335(19) 0.0403(19) 0.085(3) -0.0023(17) -0.0126(19) 0.0081(19)
C5 0.046(2) 0.0355(19) 0.056(2) -0.0032(17) -0.0131(16) 0.0054(16)
C6 0.0341(16) 0.0251(16) 0.0400(17) -0.0025(15) -0.0054(14) -0.0008(13)
C7 0.068(2) 0.055(2) 0.052(2) 0.010(2) -0.0109(18) -0.0046(18)
C8 0.057(2) 0.085(3) 0.052(2) -0.008(2) 0.0120(18) 0.005(2)
N1 0.0389(15) 0.0388(16) 0.0390(15) 0.0029(14) -0.0033(13) 0.0002(13)
N2 0.0370(16) 0.0514(18) 0.0355(15) -0.0048(14) 0.0004(13) 0.0048(13)

loop_
_atom_type_symbol
_atom_type_description
_atom_type_scat_dispersion_real
_atom_type_scat_dispersion_imag
_atom_type_scat_source
C C 0.0033 0.0016 'International Tables Vol C Tables 4.2.6.8 and 6.1.1.4'
H H 0.0000 0.0000 'International Tables Vol C Tables 4.2.6.8 and 6.1.1.4'
N N 0.0061 0.0033 'International Tables Vol C Tables 4.2.6.8 and 6.1.1.4'

loop_
_geom_angle_atom_site_label_1
_geom_angle_atom_site_label_2
_geom_angle_atom_site_label_3
_geom_angle
N1 C1 C6 109.4(2)
N1 C1 C2 114.6(2)
C6 C1 C2 110.3(3)
N1 C1 H1 107.4
C6 C1 H1 107.4
C2 C1 H1 107.4
C1 C2 C3 112.8(3)
C1 C2 H2A 109.0
C3 C2 H2A 109.0
C1 C2 H2B 109.0
C3 C2 H2B 109.0
H2A C2 H2B 107.8
C4 C3 C2 111.4(3)
C4 C3 H3A 109.3
C2 C3 H3A 109.3
C4 C3 H3B 109.3
C2 C3 H3B 109.3
H3A C3 H3B 108.0
C5 C4 C3 110.6(3)
C5 C4 H4A 109.5
C3 C4 H4A 109.5
C5 C4 H4B 109.5
C3 C4 H4B 109.5
H4A C4 H4B 108.1
C4 C5 C6 111.9(3)
C4 C5 H5A 109.2
C6 C5 H5A 109.2
C4 C5 H5B 109.2
C6 C5 H5B 109.2
H5A C5 H5B 107.9
N2 C6 C5 110.5(2)
N2 C6 C1 109.3(2)
C5 C6 C1 111.1(3)
N2 C6 H6 108.6
C5 C6 H6 108.6
C1 C6 H6 108.6
N1 C7 H7A 109.5
N1 C7 H7B 109.5
H7A C7 H7B 109.5
N1 C7 H7C 109.5
H7A C7 H7C 109.5
H7B C7 H7C 109.5
N2 C8 H8A 109.5
N2 C8 H8B 109.5
H8A C8 H8B 109.5
N2 C8 H8C 109.5
H8A C8 H8C 109.5
H8B C8 H8C 109.5
C7 N1 C1 113.5(2)
C7 N1 H1N 111(2)
C1 N1 H1N 106(2)
C8 N2 C6 113.4(3)
C8 N2 H2N 114.6(19)
C6 N2 H2N 100.9(19)

loop_
_geom_bond_atom_site_label_1
_geom_bond_atom_site_label_2
_geom_bond_distance
C1 N1 1.455(4)
C1 C6 1.516(4)
C1 C2 1.519(4)
C1 H1 1.0000
C2 C3 1.525(4)
C2 H2A 0.9900
C2 H2B 0.9900
C3 C4 1.511(5)
C3 H3A 0.9900
C3 H3B 0.9900
C4 C5 1.510(4)
C4 H4A 0.9900
C4 H4B 0.9900
C5 C6 1.515(4)
C5 H5A 0.9900
C5 H5B 0.9900
C6 N2 1.462(4)
C6 H6 1.0000
C7 N1 1.454(4)
C7 H7A 0.9800
C7 H7B 0.9800
C7 H7C 0.9800
C8 N2 1.452(4)
C8 H8A 0.9800
C8 H8B 0.9800
C8 H8C 0.9800
N1 H1N 0.91(4)
N2 H2N 0.96(3)

loop_
_geom_hbond_atom_site_label_D
_geom_hbond_atom_site_label_H
_geom_hbond_atom_site_label_A
_geom_hbond_site_symmetry_A
_geom_hbond_distance_DH
_geom_hbond_distance_HA
_geom_hbond_distance_DA
_geom_hbond_angle_DHA
N1 H1N N2 3_745 0.91(4) 2.36(4) 3.250(4) 166(3)

loop_
_cod_related_entry_id
_cod_related_entry_database
_cod_related_entry_code
1 ChemSpider 2015589
